data_7119382
loop_
_publ_author_name
'Griffiths, Kieran'
'Kumar, Prashant'
'Akien, Geoffrey R.'
'Chilton, Nicholas F.'
'Abdul-Sada, Alaa'
'Tizzard, Graham J.'
'Coles, Simon J.'
'Kostakis, George E.'

_publ_section_title
;
 Tetranuclear Zn/4f coordination clusters as highly efficient catalysts
 for Friedel-Crafts alkylation
;
_journal_issue 50
_journal_name_full 'Chemical Communications'
_journal_page_first 7866
_journal_page_last 7869
_journal_paper_doi 10.1039/c6cc03608b
_journal_volume 52
_journal_year 2016
_chemical_formula_moiety 'C62 H58 Eu2 N8 O20 Zn2'
_chemical_formula_sum 'C62 H58 Eu2 N8 O20 Zn2'
_chemical_formula_weight 1669.82
_space_group_crystal_system monoclinic
_space_group_IT_number 14
_space_group_name_Hall '-P 2ybc'
_space_group_name_H-M_alt 'P 1 21/c 1'
_symmetry_space_group_name_Hall '-P 2ybc'
_symmetry_space_group_name_H-M 'P 1 21/c 1'
_atom_sites_solution_hydrogens geom
_audit_creation_date 2016-01-22
_audit_creation_method
;
Olex2 1.2
(compiled 2015.09.30 svn.r3233 for OlexSys, GUI svn.r5103)
;
_audit_update_record
;
2016-02-09 deposited with the CCDC.
2016-05-18 downloaded from the CCDC.
;
_cell_angle_alpha 90
_cell_angle_beta 95.498(3)
_cell_angle_gamma 90
_cell_formula_units_Z 2
_cell_length_a 13.8125(4)
_cell_length_b 14.3087(5)
_cell_length_c 16.9783(5)
_cell_measurement_reflns_used 7576
_cell_measurement_temperature 173
_cell_measurement_theta_max 61.0100
_cell_measurement_theta_min 4.0170
_cell_volume 3340.14(18)
_computing_cell_refinement 'CrysAlisPro 1.171.38.41 (Rigaku OD, 2015)'
_computing_data_collection 'CrysAlisPro 1.171.38.41 (Rigaku OD, 2015)'
_computing_data_reduction 'CrysAlisPro 1.171.38.41 (Rigaku OD, 2015)'
_computing_molecular_graphics 'Olex2 (Dolomanov et al., 2009)'
_computing_publication_material 'Olex2 (Dolomanov et al., 2009)'
_computing_structure_refinement 'ShelXL (Sheldrick, 2015)'
_computing_structure_solution
;
Superflip (Palatinus & Chapuis, 2007;Palatinus & van der Lee, 2008;
Palatinus et al., 2012)
;
_diffrn_ambient_temperature 173
_diffrn_detector 'CCD plate'
_diffrn_detector_area_resol_mean 16.1033
_diffrn_detector_type Eos
_diffrn_measured_fraction_theta_full 0.995
_diffrn_measured_fraction_theta_max 0.993
_diffrn_measurement_details
;
List of Runs (angles in degrees, time in seconds):

  # Type    Start    End  Width  t~exp~   \w     \q     \k     \f   Frames
#--------------------------------------------------------------------------
  1  \w     33.00 100.00   1.00    1.00    --   36.88  57.00   0.00   67
  2  \w     79.00 156.00   1.00    4.50    --   86.50  30.00 -90.00   77
  3  \w     97.00 146.00   1.00    4.50    --   86.50 111.00-180.00   49
  4  \w     66.00 112.00   1.00    4.50    --   86.50  77.00-180.00   46
  5  \w     55.00  82.00   1.00    4.50    --   86.50 -33.00  -6.29   27
  6  \w     39.00  64.00   1.00    4.50    --   86.50 -30.00  30.00   25
  7  \w     55.00 133.00   1.00    4.50    --   86.50  18.00  98.39   78
  8  \w    105.00 130.00   1.00    4.50    --   86.50  77.00  30.00   25
  9  \w     98.00 124.00   1.00    4.50    --   86.50 111.00 150.00   26
 10  \w     20.00  83.00   1.00    4.50    --   86.50 -45.00  90.00   63
 11  \w     78.00 110.00   1.00    4.50    --   86.50 -93.00 121.66   32
 12  \w     63.00  90.00   1.00    4.50    --   86.50-111.00  90.00   27
 13  \w     63.00  89.00   1.00    4.50    --   86.50-111.00 150.00   26
 14  \w     66.00  98.00   1.00    4.50    --   86.50-129.00 165.00   32
 15  \w     31.00  57.00   1.00    4.50    --   86.50 -95.00  60.00   26
 16  \w     67.00 119.00   1.00    4.50    --   86.50 -92.00  -1.96   52
 17  \w     33.00  59.00   1.00    4.50    --   86.50-111.00 -60.00   26
 18  \w     21.00  93.00   1.00    4.50    --   86.50 -61.00 -90.00   72
 19  \w     55.00 106.00   1.00    4.50    --   86.50 -77.00-180.00   51
 20  \w    -22.00  76.00   1.00    1.00    --   36.88 -99.00 -90.00   98
 21  \w     27.00  53.00   1.00    4.50    --   86.50-129.00 165.00   26
 22  \w   -109.00 -84.00   1.00    1.00    --  -36.88-178.00-120.00   25
;
_diffrn_measurement_device 'four-circle diffractometer'
_diffrn_measurement_device_type 'Xcalibur, Eos, Gemini ultra'
_diffrn_measurement_method '\w scans'
_diffrn_orient_matrix_type 'CrysAlisPro convention (1999,Acta A55,543-557)'
_diffrn_orient_matrix_UB_11 -0.0182953000
_diffrn_orient_matrix_UB_12 -0.0391325000
_diffrn_orient_matrix_UB_13 -0.0847155000
_diffrn_orient_matrix_UB_21 -0.0001440000
_diffrn_orient_matrix_UB_22 0.1000849000
_diffrn_orient_matrix_UB_23 -0.0333970000
_diffrn_orient_matrix_UB_31 0.1105181000
_diffrn_orient_matrix_UB_32 -0.0063941000
_diffrn_orient_matrix_UB_33 -0.0050798000
_diffrn_radiation_monochromator mirror
_diffrn_radiation_probe x-ray
_diffrn_radiation_type CuK\a
_diffrn_radiation_wavelength 1.54184
_diffrn_reflns_av_R_equivalents 0.0717
_diffrn_reflns_av_unetI/netI 0.0651
_diffrn_reflns_Laue_measured_fraction_full 0.995
_diffrn_reflns_Laue_measured_fraction_max 0.993
_diffrn_reflns_limit_h_max 15
_diffrn_reflns_limit_h_min -12
_diffrn_reflns_limit_k_max 16
_diffrn_reflns_limit_k_min -15
_diffrn_reflns_limit_l_max 19
_diffrn_reflns_limit_l_min -19
_diffrn_reflns_number 17052
_diffrn_reflns_point_group_measured_fraction_full 0.995
_diffrn_reflns_point_group_measured_fraction_max 0.993
_diffrn_reflns_theta_full 25.000
_diffrn_reflns_theta_max 61.143
_diffrn_reflns_theta_min 4.460
_diffrn_source 'fine-focus sealed X-ray tube'
_diffrn_source_type 'Enhance Ultra (Cu) X-ray Source'
_exptl_absorpt_coefficient_mu 14.709
_exptl_absorpt_correction_T_max 1.00000
_exptl_absorpt_correction_T_min 0.51936
_exptl_absorpt_correction_type multi-scan
_exptl_absorpt_process_details
;
CrysAlisPro 1.171.38.41 (Rigaku Oxford Diffraction, 2015)
Empirical absorption correction using spherical harmonics,
 implemented in SCALE3 ABSPACK scaling algorithm.
;
_exptl_crystal_colour yellow
_exptl_crystal_colour_primary yellow
_exptl_crystal_density_diffrn 1.660
_exptl_crystal_description block
_exptl_crystal_F_000 1664
_exptl_crystal_size_max 0.2
_exptl_crystal_size_mid 0.18
_exptl_crystal_size_min 0.12
_refine_diff_density_max 0.628
_refine_diff_density_min -1.019
_refine_diff_density_rms 0.130
_refine_ls_extinction_coef .
_refine_ls_extinction_method none
_refine_ls_goodness_of_fit_ref 1.030
_refine_ls_hydrogen_treatment constr
_refine_ls_matrix_type full
_refine_ls_number_parameters 428
_refine_ls_number_reflns 5096
_refine_ls_number_restraints 0
_refine_ls_restrained_S_all 1.030
_refine_ls_R_factor_all 0.0500
_refine_ls_R_factor_gt 0.0452
_refine_ls_shift/su_max 0.001
_refine_ls_shift/su_mean 0.000
_refine_ls_structure_factor_coef Fsqd
_refine_ls_weighting_details 'w=1/[\s^2^(Fo^2^)+(0.0704P)^2^] where P=(Fo^2^+2Fc^2^)/3'
_refine_ls_weighting_scheme calc
_refine_ls_wR_factor_gt 0.1113
_refine_ls_wR_factor_ref 0.1176
_reflns_Friedel_coverage 0.000
_reflns_Friedel_fraction_full .
_reflns_Friedel_fraction_max .
_reflns_number_gt 4560
_reflns_number_total 5096
_reflns_threshold_expression 'I > 2\s(I)'
_cod_data_source_file c6cc03608b2.cif
_cod_data_source_block 1Eu
_cod_original_cell_volume 3340.12(18)
_cod_database_code 7119382
_shelxl_version_number 2014-1
_chemical_oxdiff_formula Zn2Eu2C60H100N16O16
_shelx_space_group_comment
;
The symmetry employed for this shelxl refinement is uniquely defined
by the following loop, which should always be used as a source of
symmetry information in preference to the above space-group names.
They are only intended as comments.
;
_reflns_odcompleteness_completeness 85.64
_reflns_odcompleteness_iscentric 1
_reflns_odcompleteness_theta 66.97
_olex2_refinement_description
;
1. Fixed Uiso
 At 1.2 times of:
  All C(H) groups
 At 1.5 times of:
  All C(H,H,H) groups
2.a Aromatic/amide H refined with riding coordinates:
 C00J(H00J), C00O(H00O), C00P(H00P), C00Q(H00Q), C00R(H00R), C00T(H00T),
 C00U(H00U), C00V(H00V), C00Y(H00Y), C00Z(H00Z), C011(H011), C012(H012),
 C013(H013), C014(H014), C015(H015), C016(H016), C017(H017)
2.b Idealised Me refined as rotating group:
 C018(H01A,H01B,H01C), C019(H01D,H01E,H01F), C01A(H01G,H01H,H01I), C01B(H01J,
 H01K,H01L)
;
_olex2_submission_special_instructions 'No special instructions were received'
_oxdiff_exptl_absorpt_empirical_details
;
Empirical correction (ABSPACK) includes:
- Absorption correction using spherical harmonics
- Frame scaling
- Detector area scaling
;
_oxdiff_exptl_absorpt_empirical_full_max 1.661
_oxdiff_exptl_absorpt_empirical_full_min 0.688

loop_
_space_group_symop_operation_xyz
'x, y, z'
'-x, y+1/2, -z+1/2'
'-x, -y, -z'
'x, -y-1/2, z-1/2'

loop_
_atom_site_label
_atom_site_type_symbol
_atom_site_fract_x
_atom_site_fract_y
_atom_site_fract_z
_atom_site_U_iso_or_equiv
_atom_site_adp_type
_atom_site_occupancy
_atom_site_site_symmetry_order
_atom_site_calc_flag
_atom_site_refinement_flags_posn
_atom_site_refinement_flags_adp
_atom_site_refinement_flags_occupancy
_atom_site_disorder_assembly
_atom_site_disorder_group
Eu01 Eu 0.67863(2) 0.63527(2) 0.51024(2) 0.01618(14) Uani 1 1 d . . . . .
Zn02 Zn 0.44513(4) 0.56822(5) 0.43161(4) 0.01741(19) Uani 1 1 d . . . . .
O003 O 0.3042(2) 0.5191(2) 0.4406(2) 0.0208(8) Uani 1 1 d . . . . .
O004 O 0.5192(2) 0.5905(2) 0.5411(2) 0.0183(7) Uani 1 1 d . . . . .
O005 O 0.5842(2) 0.5782(2) 0.3994(2) 0.0206(8) Uani 1 1 d . . . . .
O006 O 0.8242(3) 0.6673(3) 0.5658(2) 0.0308(9) Uani 1 1 d . . . . .
O007 O 0.7712(2) 0.5808(3) 0.3981(2) 0.0261(9) Uani 1 1 d . . . . .
O008 O 0.3934(3) 0.7061(3) 0.4234(2) 0.0361(10) Uani 1 1 d . . . . .
N009 N 0.6542(3) 0.6681(3) 0.6491(3) 0.0193(9) Uani 1 1 d . . . . .
N00A N 0.3993(3) 0.5534(3) 0.3126(3) 0.0201(9) Uani 1 1 d . . . . .
O00B O 0.6107(3) 0.7959(3) 0.5088(3) 0.0416(11) Uani 1 1 d . . . . .
O00C O 0.6961(3) 0.7644(3) 0.4120(3) 0.0394(10) Uani 1 1 d . . . . .
O00D O 1.0138(3) 0.6682(4) 0.5714(3) 0.0470(12) Uani 1 1 d . . . . .
C00E C 0.4869(4) 0.6334(3) 0.6050(3) 0.0150(11) Uani 1 1 d . . . . .
C00F C 0.6163(4) 0.5669(3) 0.3296(3) 0.0184(11) Uani 1 1 d . . . . .
N00G N 0.6422(4) 0.8217(4) 0.4442(3) 0.0391(13) Uani 1 1 d . . . . .
C00H C 0.2966(4) 0.5560(4) 0.3031(3) 0.0208(11) Uani 1 1 d . . . . .
O00I O 0.6209(5) 0.8984(4) 0.4146(3) 0.0721(18) Uani 1 1 d . . . . .
C00J C 0.3556(4) 0.6813(4) 0.6801(4) 0.0282(13) Uani 1 1 d . . . . .
H00J H 0.2881 0.6840 0.6863 0.034 Uiso 1 1 calc R . . . .
C00K C 0.5532(3) 0.6729(3) 0.6631(3) 0.0170(10) Uani 1 1 d . . . . .
N00L N 0.3134(4) 0.8340(4) 0.4601(3) 0.0376(12) Uani 1 1 d . . . . .
C00M C 0.5566(4) 0.5505(4) 0.2583(3) 0.0239(12) Uani 1 1 d . . . . .
C00N C 0.2509(3) 0.5403(4) 0.3728(3) 0.0191(11) Uani 1 1 d . . . . .
C00O C 0.4515(4) 0.5447(4) 0.2549(3) 0.0213(11) Uani 1 1 d . . . . .
H00O H 0.4179 0.5331 0.2044 0.026 Uiso 1 1 calc R . . . .
C00P C 0.3868(4) 0.6392(3) 0.6138(3) 0.0205(12) Uani 1 1 d . . . . .
H00P H 0.3408 0.6143 0.5742 0.025 Uiso 1 1 calc R . . . .
C00Q C 0.4211(4) 0.7192(4) 0.7371(3) 0.0290(13) Uani 1 1 d . . . . .
H00Q H 0.3986 0.7481 0.7823 0.035 Uiso 1 1 calc R . . . .
C00R C 0.7194(4) 0.6753(4) 0.7085(3) 0.0235(11) Uani 1 1 d . . . . .
H00R H 0.6964 0.6800 0.7592 0.028 Uiso 1 1 calc R . . . .
C00S C 0.7186(4) 0.5712(4) 0.3252(3) 0.0256(12) Uani 1 1 d . . . . .
C00T C 0.1491(4) 0.5476(4) 0.3683(4) 0.0278(13) Uani 1 1 d . . . . .
H00T H 0.1162 0.5386 0.4143 0.033 Uiso 1 1 calc R . . . .
C00U C 0.5997(5) 0.5442(5) 0.1874(4) 0.0406(16) Uani 1 1 d . . . . .
H00U H 0.5598 0.5325 0.1397 0.049 Uiso 1 1 calc R . . . .
C00V C 0.5200(4) 0.7155(4) 0.7291(3) 0.0260(12) Uani 1 1 d . . . . .
H00V H 0.5650 0.7420 0.7686 0.031 Uiso 1 1 calc R . . . .
C00W C 0.8706(4) 0.6731(4) 0.6365(3) 0.0254(12) Uani 1 1 d . . . . .
C00X C 0.8243(4) 0.6769(4) 0.7062(4) 0.0279(13) Uani 1 1 d . . . . .
C00Y C 0.2419(4) 0.5788(5) 0.2327(4) 0.0335(14) Uani 1 1 d . . . . .
H00Y H 0.2735 0.5906 0.1864 0.040 Uiso 1 1 calc R . . . .
C00Z C 0.3857(5) 0.7740(4) 0.4653(4) 0.0354(14) Uani 1 1 d . . . . .
H00Z H 0.4369 0.7847 0.5058 0.043 Uiso 1 1 calc R . . . .
C010 C 0.9742(4) 0.6742(5) 0.6425(4) 0.0348(14) Uani 1 1 d . . . . .
C011 C 0.7581(4) 0.5658(5) 0.2540(4) 0.0372(15) Uani 1 1 d . . . . .
H011 H 0.8265 0.5700 0.2522 0.045 Uiso 1 1 calc R . . . .
C012 C 1.0278(4) 0.6797(5) 0.7159(4) 0.0456(17) Uani 1 1 d . . . . .
H012 H 1.0968 0.6805 0.7191 0.055 Uiso 1 1 calc R . . . .
C013 C 0.1423(4) 0.5841(5) 0.2297(4) 0.0399(16) Uani 1 1 d . . . . .
H013 H 0.1051 0.5990 0.1814 0.048 Uiso 1 1 calc R . . . .
C014 C 0.9807(4) 0.6839(6) 0.7846(4) 0.0476(18) Uani 1 1 d . . . . .
H014 H 1.0172 0.6886 0.8348 0.057 Uiso 1 1 calc R . . . .
C015 C 0.6971(5) 0.5543(6) 0.1848(4) 0.0505(19) Uani 1 1 d . . . . .
H015 H 0.7237 0.5534 0.1352 0.061 Uiso 1 1 calc R . . . .
C016 C 0.0970(4) 0.5680(5) 0.2965(4) 0.0374(15) Uani 1 1 d . . . . .
H016 H 0.0280 0.5709 0.2937 0.045 Uiso 1 1 calc R . . . .
C017 C 0.8807(4) 0.6813(5) 0.7795(4) 0.0402(16) Uani 1 1 d . . . . .
H017 H 0.8490 0.6826 0.8267 0.048 Uiso 1 1 calc R . . . .
C018 C 0.8757(4) 0.5898(5) 0.3999(4) 0.0344(14) Uani 1 1 d . . . . .
H01A H 0.8915 0.6402 0.3642 0.052 Uiso 1 1 calc GR . . . .
H01B H 0.9033 0.5309 0.3828 0.052 Uiso 1 1 calc GR . . . .
H01C H 0.9030 0.6044 0.4539 0.052 Uiso 1 1 calc GR . . . .
C019 C 1.1154(4) 0.6793(6) 0.5710(5) 0.0506(19) Uani 1 1 d . . . . .
H01D H 1.1328 0.6768 0.5165 0.076 Uiso 1 1 calc GR . . . .
H01E H 1.1489 0.6289 0.6019 0.076 Uiso 1 1 calc GR . . . .
H01F H 1.1350 0.7397 0.5945 0.076 Uiso 1 1 calc GR . . . .
C01A C 0.2327(5) 0.8234(7) 0.3978(5) 0.063(2) Uani 1 1 d . . . . .
H01G H 0.2391 0.7636 0.3706 0.094 Uiso 1 1 calc GR . . . .
H01H H 0.2344 0.8747 0.3597 0.094 Uiso 1 1 calc GR . . . .
H01I H 0.1708 0.8247 0.4216 0.094 Uiso 1 1 calc GR . . . .
C01B C 0.3137(9) 0.9138(7) 0.5094(6) 0.080(3) Uani 1 1 d . . . . .
H01J H 0.3705 0.9115 0.5488 0.120 Uiso 1 1 calc GR . . . .
H01K H 0.2542 0.9147 0.5365 0.120 Uiso 1 1 calc GR . . . .
H01L H 0.3168 0.9703 0.4772 0.120 Uiso 1 1 calc GR . . . .

loop_
_atom_site_aniso_label
_atom_site_aniso_U_11
_atom_site_aniso_U_22
_atom_site_aniso_U_33
_atom_site_aniso_U_23
_atom_site_aniso_U_13
_atom_site_aniso_U_12
Eu01 0.01157(19) 0.0207(2) 0.0165(2) 0.00011(12) 0.00252(13) -0.00323(11)
Zn02 0.0143(3) 0.0220(4) 0.0162(4) -0.0011(3) 0.0027(3) -0.0008(2)
O003 0.0162(16) 0.0241(19) 0.0221(19) 0.0036(15) 0.0015(15) 0.0036(14)
O004 0.0103(15) 0.0264(19) 0.0189(19) -0.0029(15) 0.0054(14) -0.0017(14)
O005 0.0202(17) 0.0238(19) 0.0181(19) -0.0019(14) 0.0024(15) -0.0024(14)
O006 0.0242(19) 0.040(2) 0.028(2) 0.0022(19) 0.0005(17) -0.0118(18)
O007 0.0139(17) 0.044(2) 0.021(2) -0.0041(17) 0.0080(15) -0.0007(16)
O008 0.054(3) 0.024(2) 0.030(2) 0.0008(18) 0.006(2) 0.0096(18)
N009 0.017(2) 0.021(2) 0.020(2) -0.0025(19) 0.0040(18) -0.0020(18)
N00A 0.017(2) 0.022(2) 0.022(2) 0.0017(19) 0.0026(18) 0.0003(17)
O00B 0.054(3) 0.028(2) 0.043(3) 0.001(2) 0.008(2) 0.0074(19)
O00C 0.051(3) 0.033(2) 0.037(2) 0.008(2) 0.020(2) -0.004(2)
O00D 0.019(2) 0.080(3) 0.043(3) -0.010(3) 0.0064(19) -0.012(2)
C00E 0.021(3) 0.015(3) 0.009(3) -0.0026(18) 0.002(2) 0.0024(18)
C00F 0.023(3) 0.022(3) 0.011(3) 0.003(2) 0.006(2) 0.002(2)
N00G 0.053(3) 0.031(3) 0.032(3) 0.006(3) -0.004(3) -0.010(3)
C00H 0.013(2) 0.024(3) 0.025(3) -0.002(2) 0.000(2) 0.004(2)
O00I 0.132(6) 0.026(3) 0.055(4) 0.016(3) -0.007(3) 0.011(3)
C00J 0.022(3) 0.033(3) 0.031(3) -0.006(3) 0.008(2) 0.006(2)
C00K 0.015(2) 0.016(3) 0.020(3) -0.003(2) 0.002(2) -0.0020(19)
N00L 0.046(3) 0.032(3) 0.033(3) -0.007(3) -0.002(2) 0.012(2)
C00M 0.021(3) 0.031(3) 0.021(3) -0.003(2) 0.008(2) 0.004(2)
C00N 0.014(2) 0.022(3) 0.021(3) -0.002(2) 0.001(2) 0.002(2)
C00O 0.026(3) 0.027(3) 0.011(2) -0.001(2) 0.001(2) 0.004(2)
C00P 0.016(3) 0.026(3) 0.020(3) -0.003(2) -0.001(2) -0.0009(19)
C00Q 0.029(3) 0.032(3) 0.026(3) -0.012(3) 0.003(2) 0.004(2)
C00R 0.018(3) 0.028(3) 0.024(3) -0.003(2) 0.001(2) 0.002(2)
C00S 0.020(3) 0.033(3) 0.025(3) -0.002(2) 0.009(2) -0.001(2)
C00T 0.018(3) 0.032(3) 0.034(3) 0.001(3) 0.005(2) 0.000(2)
C00U 0.033(3) 0.066(4) 0.024(3) -0.005(3) 0.007(3) 0.004(3)
C00V 0.026(3) 0.027(3) 0.024(3) -0.005(2) 0.001(2) 0.002(2)
C00W 0.018(3) 0.029(3) 0.028(3) -0.005(2) -0.004(2) -0.004(2)
C00X 0.018(3) 0.033(3) 0.031(3) -0.005(3) -0.007(2) -0.004(2)
C00Y 0.023(3) 0.048(4) 0.029(3) 0.006(3) 0.001(3) 0.000(3)
C00Z 0.041(3) 0.036(4) 0.029(3) 0.004(3) 0.002(3) 0.007(3)
C010 0.018(3) 0.044(4) 0.043(4) -0.008(3) 0.005(3) -0.005(3)
C011 0.024(3) 0.063(4) 0.027(3) -0.001(3) 0.012(3) 0.001(3)
C012 0.017(3) 0.061(5) 0.057(5) -0.007(4) -0.005(3) -0.006(3)
C013 0.023(3) 0.062(4) 0.032(4) 0.008(3) -0.008(3) 0.007(3)
C014 0.024(3) 0.082(5) 0.034(4) -0.013(4) -0.011(3) -0.001(3)
C015 0.035(4) 0.090(6) 0.029(4) 0.005(4) 0.017(3) 0.008(4)
C016 0.015(3) 0.058(4) 0.038(4) 0.010(3) 0.003(3) 0.008(3)
C017 0.025(3) 0.058(4) 0.036(4) -0.015(3) -0.004(3) -0.005(3)
C018 0.013(3) 0.052(4) 0.039(4) -0.006(3) 0.006(2) -0.002(3)
C019 0.019(3) 0.069(5) 0.064(5) -0.009(4) 0.004(3) -0.006(3)
C01A 0.042(4) 0.078(6) 0.065(5) -0.001(5) -0.012(4) 0.010(4)
C01B 0.131(9) 0.060(6) 0.047(5) -0.008(4) -0.007(5) 0.045(6)

loop_
_atom_type_symbol
_atom_type_description
_atom_type_scat_dispersion_real
_atom_type_scat_dispersion_imag
_atom_type_scat_source
C C 0.0181 0.0091 'International Tables Vol C Tables 4.2.6.8 and 6.1.1.4'
H H 0.0000 0.0000 'International Tables Vol C Tables 4.2.6.8 and 6.1.1.4'
Eu Eu -8.9294 11.1857 'International Tables Vol C Tables 4.2.6.8 and 6.1.1.4'
N N 0.0311 0.0180 'International Tables Vol C Tables 4.2.6.8 and 6.1.1.4'
O O 0.0492 0.0322 'International Tables Vol C Tables 4.2.6.8 and 6.1.1.4'
Zn Zn -1.5491 0.6778 'International Tables Vol C Tables 4.2.6.8 and 6.1.1.4'

loop_
_geom_angle_atom_site_label_1
_geom_angle_atom_site_label_2
_geom_angle_atom_site_label_3
_geom_angle
_geom_angle_site_symmetry_1
_geom_angle_site_symmetry_3
O003 Eu01 Zn02 86.34(8) 3_666 .
O003 Eu01 O004 74.72(11) 3_666 .
O003 Eu01 O007 86.37(12) 3_666 .
O003 Eu01 N009 81.85(13) 3_666 .
O003 Eu01 O00B 153.29(13) 3_666 .
O003 Eu01 O00C 155.08(13) 3_666 .
O003 Eu01 C00E 82.85(11) 3_666 .
O003 Eu01 C00F 93.46(12) 3_666 .
O003 Eu01 N00G 175.52(13) 3_666 .
O004 Eu01 Zn02 34.88(8) . .
O004 Eu01 O007 128.78(12) . .
O004 Eu01 N009 68.17(12) . .
O004 Eu01 O00B 83.98(13) . .
O004 Eu01 O00C 119.31(13) . .
O004 Eu01 C00E 22.29(12) . .
O004 Eu01 C00F 87.72(12) . .
O004 Eu01 N00G 101.55(14) . .
O005 Eu01 Zn02 34.29(8) . .
O005 Eu01 O003 89.26(12) . 3_666
O005 Eu01 O004 68.24(11) . .
O005 Eu01 O007 64.30(12) . .
O005 Eu01 N009 136.33(13) . .
O005 Eu01 O00B 97.75(14) . .
O005 Eu01 O00C 78.69(14) . .
O005 Eu01 C00E 88.71(12) . .
O005 Eu01 C00F 19.52(12) . .
O005 Eu01 N00G 87.01(14) . .
O006 Eu01 Zn02 175.33(11) . .
O006 Eu01 O003 89.24(14) . 3_666
O006 Eu01 O004 141.94(13) . .
O006 Eu01 O005 147.28(13) . .
O006 Eu01 O007 82.99(14) . .
O006 Eu01 N009 75.62(14) . .
O006 Eu01 O00B 98.13(16) . .
O006 Eu01 O00C 89.38(15) . .
O006 Eu01 C00E 123.47(14) . .
O006 Eu01 C00F 128.21(14) . .
O006 Eu01 N00G 95.25(15) . .
O007 Eu01 Zn02 98.22(8) . .
O007 Eu01 O00C 68.76(13) . .
O007 Eu01 C00E 151.06(12) . .
O007 Eu01 C00F 45.74(12) . .
O007 Eu01 N00G 94.23(15) . .
N009 Eu01 Zn02 102.22(10) . .
N009 Eu01 O007 155.62(13) . .
N009 Eu01 O00B 75.29(15) . .
N009 Eu01 O00C 121.76(14) . .
N009 Eu01 C00E 47.86(13) . .
N009 Eu01 C00F 155.85(13) . .
N009 Eu01 N00G 99.17(15) . .
O00B Eu01 Zn02 85.21(11) . .
O00B Eu01 O007 119.91(14) . .
O00B Eu01 O00C 51.24(14) . .
O00B Eu01 C00E 71.64(13) . .
O00B Eu01 C00F 101.74(14) . .
O00B Eu01 N00G 25.68(15) . .
O00C Eu01 Zn02 95.27(11) . .
O00C Eu01 C00E 118.17(13) . .
O00C Eu01 C00F 68.25(14) . .
O00C Eu01 N00G 25.61(15) . .
C00E Eu01 Zn02 54.44(9) . .
C00E Eu01 C00F 108.15(13) . .
C00F Eu01 Zn02 53.71(9) . .
N00G Eu01 Zn02 89.17(11) . .
N00G Eu01 C00E 94.57(14) . .
N00G Eu01 C00F 83.83(14) . .
Eu01 Zn02 Eu01 124.512(19) . 3_666
O003 Zn02 Eu01 39.61(9) . 3_666
O003 Zn02 Eu01 153.42(10) . .
O003 Zn02 O004 80.82(12) . 3_666
O003 Zn02 O008 90.45(16) . .
O004 Zn02 Eu01 41.78(9) . .
O004 Zn02 Eu01 94.94(10) . 3_666
O004 Zn02 Eu01 41.95(7) 3_666 3_666
O004 Zn02 Eu01 91.23(8) 3_666 .
O004 Zn02 O003 111.81(13) . .
O004 Zn02 O004 84.00(13) . 3_666
O004 Zn02 O008 92.94(16) . .
O004 Zn02 N00A 167.53(15) . .
O005 Zn02 Eu01 128.08(10) . 3_666
O005 Zn02 Eu01 39.80(10) . .
O005 Zn02 O003 161.00(14) . .
O005 Zn02 O004 86.32(12) . 3_666
O005 Zn02 O004 80.42(13) . .
O005 Zn02 O008 103.77(16) . .
O005 Zn02 N00A 87.32(15) . .
O008 Zn02 Eu01 128.14(12) . 3_666
O008 Zn02 Eu01 93.60(13) . .
O008 Zn02 O004 168.86(14) . 3_666
N00A Zn02 Eu01 125.75(12) . .
N00A Zn02 Eu01 94.40(12) . 3_666
N00A Zn02 O003 80.62(15) . .
N00A Zn02 O004 97.54(14) . 3_666
N00A Zn02 O008 87.77(17) . .
Zn02 O003 Eu01 106.11(14) . 3_666
C00N O003 Eu01 122.8(3) . 3_666
C00N O003 Zn02 107.5(3) . .
Zn02 O004 Eu01 96.95(12) 3_666 .
Zn02 O004 Eu01 103.34(14) . .
Zn02 O004 Zn02 96.00(13) . 3_666
C00E O004 Eu01 115.6(3) . .
C00E O004 Zn02 110.9(3) . 3_666
C00E O004 Zn02 128.2(3) . .
Zn02 O005 Eu01 105.91(15) . .
C00F O005 Eu01 124.1(3) . .
C00F O005 Zn02 129.6(3) . .
C00W O006 Eu01 139.3(3) . .
C00S O007 Eu01 116.6(3) . .
C00S O007 C018 117.8(4) . .
C018 O007 Eu01 122.3(3) . .
C00Z O008 Zn02 139.5(4) . .
C00K N009 Eu01 113.1(3) . .
C00R N009 Eu01 127.9(3) . .
C00R N009 C00K 118.9(4) . .
C00H N00A Zn02 108.6(3) . .
C00O N00A Zn02 128.1(4) . .
C00O N00A C00H 123.3(5) . .
N00G O00B Eu01 96.7(3) . .
N00G O00C Eu01 95.2(3) . .
C010 O00D C019 118.4(5) . .
O004 C00E Eu01 42.1(2) . .
O004 C00E C00K 120.1(4) . .
O004 C00E C00P 120.9(5) . .
C00K C00E Eu01 80.5(3) . .
C00K C00E C00P 119.0(4) . .
C00P C00E Eu01 156.0(4) . .
O005 C00F Eu01 36.4(2) . .
O005 C00F C00M 124.9(4) . .
O005 C00F C00S 117.6(5) . .
C00M C00F Eu01 159.1(3) . .
C00M C00F C00S 117.5(5) . .
C00S C00F Eu01 82.1(3) . .
O00B N00G Eu01 57.7(3) . .
O00C N00G Eu01 59.2(3) . .
O00C N00G O00B 116.7(5) . .
O00I N00G Eu01 175.8(5) . .
O00I N00G O00B 121.5(6) . .
O00I N00G O00C 121.9(6) . .
C00N C00H N00A 115.1(5) . .
C00Y C00H N00A 124.2(5) . .
C00Y C00H C00N 120.6(5) . .
C00P C00J H00J 119.6 . .
C00Q C00J H00J 119.6 . .
C00Q C00J C00P 120.8(5) . .
C00E C00K N009 116.3(4) . .
C00V C00K N009 123.6(5) . .
C00V C00K C00E 120.0(4) . .
C00Z N00L C01A 120.0(6) . .
C00Z N00L C01B 121.9(7) . .
C01B N00L C01A 118.0(7) . .
C00F C00M C00O 122.8(5) . .
C00U C00M C00F 119.1(5) . .
C00U C00M C00O 118.0(5) . .
O003 C00N C00H 120.2(4) . .
O003 C00N C00T 121.9(5) . .
C00T C00N C00H 117.9(5) . .
N00A C00O C00M 126.9(5) . .
N00A C00O H00O 116.6 . .
C00M C00O H00O 116.6 . .
C00E C00P H00P 120.0 . .
C00J C00P C00E 119.9(5) . .
C00J C00P H00P 120.0 . .
C00J C00Q H00Q 119.9 . .
C00J C00Q C00V 120.3(5) . .
C00V C00Q H00Q 119.9 . .
N009 C00R H00R 116.4 . .
N009 C00R C00X 127.2(5) . .
C00X C00R H00R 116.4 . .
O007 C00S C00F 113.4(4) . .
C011 C00S O007 125.1(5) . .
C011 C00S C00F 121.5(5) . .
C00N C00T H00T 120.1 . .
C016 C00T C00N 119.8(5) . .
C016 C00T H00T 120.1 . .
C00M C00U H00U 119.1 . .
C015 C00U C00M 121.8(6) . .
C015 C00U H00U 119.1 . .
C00K C00V H00V 120.0 . .
C00Q C00V C00K 120.0(5) . .
C00Q C00V H00V 120.0 . .
O006 C00W C00X 123.8(5) . .
O006 C00W C010 117.8(5) . .
C00X C00W C010 118.5(5) . .
C00W C00X C00R 124.0(5) . .
C00W C00X C017 119.4(5) . .
C017 C00X C00R 116.6(5) . .
C00H C00Y H00Y 119.9 . .
C013 C00Y C00H 120.3(6) . .
C013 C00Y H00Y 119.9 . .
O008 C00Z N00L 126.3(6) . .
O008 C00Z H00Z 116.8 . .
N00L C00Z H00Z 116.8 . .
O00D C010 C00W 114.7(5) . .
O00D C010 C012 124.7(5) . .
C012 C010 C00W 120.6(6) . .
C00S C011 H011 120.3 . .
C00S C011 C015 119.4(5) . .
C015 C011 H011 120.3 . .
C010 C012 H012 119.9 . .
C010 C012 C014 120.2(5) . .
C014 C012 H012 119.9 . .
C00Y C013 H013 120.1 . .
C016 C013 C00Y 119.8(6) . .
C016 C013 H013 120.1 . .
C012 C014 H014 120.2 . .
C017 C014 C012 119.5(6) . .
C017 C014 H014 120.2 . .
C00U C015 C011 120.5(6) . .
C00U C015 H015 119.8 . .
C011 C015 H015 119.8 . .
C00T C016 H016 119.2 . .
C013 C016 C00T 121.6(5) . .
C013 C016 H016 119.2 . .
C00X C017 H017 119.1 . .
C014 C017 C00X 121.7(6) . .
C014 C017 H017 119.1 . .
O007 C018 H01A 109.5 . .
O007 C018 H01B 109.5 . .
O007 C018 H01C 109.5 . .
H01A C018 H01B 109.5 . .
H01A C018 H01C 109.5 . .
H01B C018 H01C 109.5 . .
O00D C019 H01D 109.5 . .
O00D C019 H01E 109.5 . .
O00D C019 H01F 109.5 . .
H01D C019 H01E 109.5 . .
H01D C019 H01F 109.5 . .
H01E C019 H01F 109.5 . .
N00L C01A H01G 109.5 . .
N00L C01A H01H 109.5 . .
N00L C01A H01I 109.5 . .
H01G C01A H01H 109.5 . .
H01G C01A H01I 109.5 . .
H01H C01A H01I 109.5 . .
N00L C01B H01J 109.5 . .
N00L C01B H01K 109.5 . .
N00L C01B H01L 109.5 . .
H01J C01B H01K 109.5 . .
H01J C01B H01L 109.5 . .
H01K C01B H01L 109.5 . .

loop_
_geom_bond_atom_site_label_1
_geom_bond_atom_site_label_2
_geom_bond_distance
_geom_bond_site_symmetry_2
Eu01 Zn02 3.5043(7) .
Eu01 O003 2.365(3) 3_666
Eu01 O004 2.400(3) .
Eu01 O005 2.333(4) .
Eu01 O006 2.186(4) .
Eu01 O007 2.517(3) .
Eu01 N009 2.458(4) .
Eu01 O00B 2.482(4) .
Eu01 O00C 2.517(4) .
Eu01 C00E 3.229(5) .
Eu01 C00F 3.256(5) .
Eu01 N00G 2.919(5) .
Zn02 Eu01 3.5635(7) 3_666
Zn02 O003 2.089(3) .
Zn02 O004 2.060(4) .
Zn02 O004 2.360(4) 3_666
Zn02 O005 2.053(3) .
Zn02 O008 2.098(4) .
Zn02 N00A 2.070(5) .
O003 Eu01 2.365(3) 3_666
O003 C00N 1.341(6) .
O004 Zn02 2.360(4) 3_666
O004 C00E 1.358(6) .
O005 C00F 1.313(6) .
O006 C00W 1.308(7) .
O007 C00S 1.381(7) .
O007 C018 1.446(6) .
O008 C00Z 1.215(8) .
N009 C00K 1.439(6) .
N009 C00R 1.290(7) .
N00A C00H 1.413(7) .
N00A C00O 1.277(7) .
O00B N00G 1.273(7) .
O00C N00G 1.267(7) .
O00D C010 1.374(8) .
O00D C019 1.413(7) .
C00E C00K 1.399(7) .
C00E C00P 1.406(8) .
C00F C00M 1.416(8) .
C00F C00S 1.424(8) .
N00G O00I 1.231(8) .
C00H C00N 1.412(7) .
C00H C00Y 1.390(8) .
C00J H00J 0.9500 .
C00J C00P 1.381(8) .
C00J C00Q 1.371(8) .
C00K C00V 1.391(7) .
N00L C00Z 1.314(8) .
N00L C01A 1.469(10) .
N00L C01B 1.416(11) .
C00M C00O 1.450(8) .
C00M C00U 1.397(8) .
C00N C00T 1.404(7) .
C00O H00O 0.9500 .
C00P H00P 0.9500 .
C00Q H00Q 0.9500 .
C00Q C00V 1.387(8) .
C00R H00R 0.9500 .
C00R C00X 1.452(7) .
C00S C011 1.375(8) .
C00T H00T 0.9500 .
C00T C016 1.387(9) .
C00U H00U 0.9500 .
C00U C015 1.357(10) .
C00V H00V 0.9500 .
C00W C00X 1.399(8) .
C00W C010 1.426(8) .
C00X C017 1.405(9) .
C00Y H00Y 0.9500 .
C00Y C013 1.373(9) .
C00Z H00Z 0.9500 .
C010 C012 1.389(10) .
C011 H011 0.9500 .
C011 C015 1.389(10) .
C012 H012 0.9500 .
C012 C014 1.391(10) .
C013 H013 0.9500 .
C013 C016 1.366(9) .
C014 H014 0.9500 .
C014 C017 1.376(9) .
C015 H015 0.9500 .
C016 H016 0.9500 .
C017 H017 0.9500 .
C018 H01A 0.9800 .
C018 H01B 0.9800 .
C018 H01C 0.9800 .
C019 H01D 0.9800 .
C019 H01E 0.9800 .
C019 H01F 0.9800 .
C01A H01G 0.9800 .
C01A H01H 0.9800 .
C01A H01I 0.9800 .
C01B H01J 0.9800 .
C01B H01K 0.9800 .
C01B H01L 0.9800 .

loop_
_geom_torsion_atom_site_label_1
_geom_torsion_atom_site_label_2
_geom_torsion_atom_site_label_3
_geom_torsion_atom_site_label_4
_geom_torsion
_geom_torsion_site_symmetry_1
_geom_torsion_site_symmetry_2
_geom_torsion_site_symmetry_3
_geom_torsion_site_symmetry_4
Eu01 O003 C00N C00H -100.7(5) 3_666 . . .
Eu01 O003 C00N C00T 79.4(5) 3_666 . . .
Eu01 O004 C00E C00K -21.8(5) . . . .
Eu01 O004 C00E C00P 157.9(4) . . . .
Eu01 O005 C00F C00M -166.7(4) . . . .
Eu01 O005 C00F C00S 13.5(6) . . . .
Eu01 O006 C00W C00X -14.6(9) . . . .
Eu01 O006 C00W C010 164.5(4) . . . .
Eu01 O007 C00S C00F -17.6(6) . . . .
Eu01 O007 C00S C011 162.6(5) . . . .
Eu01 N009 C00K C00E 17.7(5) . . . .
Eu01 N009 C00K C00V -161.2(4) . . . .
Eu01 N009 C00R C00X 8.0(8) . . . .
Eu01 O00B N00G O00C -4.5(5) . . . .
Eu01 O00B N00G O00I 175.2(6) . . . .
Eu01 O00C N00G O00B 4.4(5) . . . .
Eu01 O00C N00G O00I -175.3(6) . . . .
Eu01 C00E C00K N009 -12.4(4) . . . .
Eu01 C00E C00K C00V 166.4(5) . . . .
Eu01 C00E C00P C00J -143.1(7) . . . .
Eu01 C00F C00M C00O -22.1(13) . . . .
Eu01 C00F C00M C00U 154.6(8) . . . .
Eu01 C00F C00S O007 12.2(4) . . . .
Eu01 C00F C00S C011 -168.0(6) . . . .
Zn02 O003 C00N C00H 22.7(5) . . . .
Zn02 O003 C00N C00T -157.3(4) . . . .
Zn02 O004 C00E Eu01 -134.7(4) . . . .
Zn02 O004 C00E Eu01 109.1(3) 3_666 . . .
Zn02 O004 C00E C00K 87.3(4) 3_666 . . .
Zn02 O004 C00E C00K -156.4(4) . . . .
Zn02 O004 C00E C00P 23.2(6) . . . .
Zn02 O004 C00E C00P -93.0(5) 3_666 . . .
Zn02 O005 C00F Eu01 171.1(5) . . . .
Zn02 O005 C00F C00M 4.3(7) . . . .
Zn02 O005 C00F C00S -175.4(3) . . . .
Zn02 O008 C00Z N00L -143.5(6) . . . .
Zn02 N00A C00H C00N -17.6(5) . . . .
Zn02 N00A C00H C00Y 157.9(5) . . . .
Zn02 N00A C00O C00M -5.3(8) . . . .
O003 C00N C00T C016 -178.8(5) . . . .
O004 C00E C00K N009 2.2(7) . . . .
O004 C00E C00K C00V -179.0(5) . . . .
O004 C00E C00P C00J 178.5(5) . . . .
O005 C00F C00M C00O 0.3(8) . . . .
O005 C00F C00M C00U 177.0(5) . . . .
O005 C00F C00S O007 4.1(7) . . . .
O005 C00F C00S C011 -176.0(5) . . . .
O006 C00W C00X C00R -0.3(9) . . . .
O006 C00W C00X C017 178.9(6) . . . .
O006 C00W C010 O00D -0.5(8) . . . .
O006 C00W C010 C012 -179.6(6) . . . .
O007 C00S C011 C015 178.7(6) . . . .
N009 C00K C00V C00Q 178.4(5) . . . .
N009 C00R C00X C00W 1.8(9) . . . .
N009 C00R C00X C017 -177.4(6) . . . .
N00A C00H C00N O003 -3.7(7) . . . .
N00A C00H C00N C00T 176.2(5) . . . .
N00A C00H C00Y C013 -176.8(6) . . . .
O00D C010 C012 C014 -178.9(7) . . . .
C00E C00K C00V C00Q -0.4(8) . . . .
C00F C00M C00O N00A 0.3(9) . . . .
C00F C00M C00U C015 -0.7(10) . . . .
C00F C00S C011 C015 -1.1(10) . . . .
C00H N00A C00O C00M 173.4(5) . . . .
C00H C00N C00T C016 1.2(8) . . . .
C00H C00Y C013 C016 0.7(10) . . . .
C00J C00Q C00V C00K -0.2(9) . . . .
C00K N009 C00R C00X -176.6(5) . . . .
C00K C00E C00P C00J -1.8(7) . . . .
C00M C00F C00S O007 -175.7(5) . . . .
C00M C00F C00S C011 4.2(8) . . . .
C00M C00U C015 C011 3.9(12) . . . .
C00N C00H C00Y C013 -1.5(9) . . . .
C00N C00T C016 C013 -2.0(10) . . . .
C00O N00A C00H C00N 163.4(5) . . . .
C00O N00A C00H C00Y -21.0(8) . . . .
C00O C00M C00U C015 176.2(7) . . . .
C00P C00E C00K N009 -177.5(4) . . . .
C00P C00E C00K C00V 1.4(7) . . . .
C00P C00J C00Q C00V -0.2(9) . . . .
C00Q C00J C00P C00E 1.2(8) . . . .
C00R N009 C00K C00E -158.4(5) . . . .
C00R N009 C00K C00V 22.8(7) . . . .
C00R C00X C017 C014 -179.5(7) . . . .
C00S C00F C00M C00O -179.9(5) . . . .
C00S C00F C00M C00U -3.3(8) . . . .
C00S C011 C015 C00U -2.9(12) . . . .
C00U C00M C00O N00A -176.4(6) . . . .
C00W C00X C017 C014 1.3(10) . . . .
C00W C010 C012 C014 0.1(11) . . . .
C00X C00W C010 O00D 178.6(6) . . . .
C00X C00W C010 C012 -0.4(9) . . . .
C00Y C00H C00N O003 -179.5(5) . . . .
C00Y C00H C00N C00T 0.5(8) . . . .
C00Y C013 C016 C00T 1.0(11) . . . .
C010 C00W C00X C00R -179.4(6) . . . .
C010 C00W C00X C017 -0.2(9) . . . .
C010 C012 C014 C017 0.9(12) . . . .
C012 C014 C017 C00X -1.6(12) . . . .
C018 O007 C00S C00F -177.5(5) . . . .
C018 O007 C00S C011 2.7(8) . . . .
C019 O00D C010 C00W 173.1(6) . . . .
C019 O00D C010 C012 -7.9(10) . . . .
C01A N00L C00Z O008 -1.5(11) . . . .
C01B N00L C00Z O008 -176.7(8) . . . .

loop_
_smtbx_masks_void_nr
_smtbx_masks_void_average_x
_smtbx_masks_void_average_y
_smtbx_masks_void_average_z
_smtbx_masks_void_volume
_smtbx_masks_void_count_electrons
1 0.000 0.000 0.500 197.3 34.9
2 0.000 0.500 0.000 197.3 34.9
